data_4104810
loop_
_publ_author_name
'Peter D. Southon'
'Lang Liu'
'Elizabeth A. Fellows'
'David J. Price'
'Gregory J. Halder'
'Karena W. Chapman'
'Boujemaa Moubaraki'
'Keith S. Murray'
'Jean-Fran\,cois L\'etard'
'Cameron J. Kepert'

_publ_contact_author_address
; 
School of Chemistry
University of Sydney
NSW 2006
Australia
;
_publ_contact_author_email c.kepert@chem.usyd.edu.au
_publ_contact_author_fax +61-2-9351-3329
_publ_contact_author_name 'Prof. Cameron J. Kepert'
_publ_contact_author_phone +61-2-9351-5741
_publ_section_title
;
 Dynamic Interplay between Spin-Crossover and Host-Guest Function in a
 Nanoporous Metal-Organic Framework Material
;
_journal_name_full 'Journal of the American Chemical Society'
_journal_page_first 10998
_journal_page_last 11009
_journal_paper_doi 10.1021/ja902187d
_journal_volume 131
_journal_year 2009
_chemical_formula_sum 'C8 H8 Fe N6 Ni O2'
_chemical_formula_weight 334.76
_chemical_name_common '[Fe(pz)Ni(CN)4].2H2O'
_chemical_name_systematic
; 
 ? 
;
_space_group_IT_number 47
_symmetry_cell_setting orthorhombic
_symmetry_space_group_name_Hall '-P 2 2'
_symmetry_space_group_name_H-M 'P m m m'
_atom_sites_solution_hydrogens geom
_atom_sites_solution_primary direct
_atom_sites_solution_secondary difmap
_audit_creation_method SHELXL-97
_cell_angle_alpha 90.00
_cell_angle_beta 90.00
_cell_angle_gamma 90.00
_cell_formula_units_Z 1
_cell_length_a 7.2666(3)
_cell_length_b 7.2696(3)
_cell_length_c 7.2421(3)
_cell_measurement_reflns_used 1599
_cell_measurement_temperature 301(2)
_cell_measurement_theta_max 29.9535
_cell_measurement_theta_min 2.802
_cell_volume 382.57(3)
_computing_cell_refinement 'SAINT Ver. 7.23A  (Bruker-AXS, 2005)'
_computing_data_collection 'APEX2 Ver. 2.1-3 (Bruker-AXS, 2007)'
_computing_data_reduction 'SAINT Ver. 7.23A'
_computing_molecular_graphics 'XPMA/ZORTEP, WebLab Viewer 3.7'
_computing_publication_material CIFTAB
_computing_structure_refinement 'SHELXL-97 (Sheldrick, 1997)'
_computing_structure_solution 'SHELXS-97 (Sheldrick, 1990)'
_diffrn_ambient_temperature 301(2)
_diffrn_measured_fraction_theta_full 0.991
_diffrn_measured_fraction_theta_max 0.991
_diffrn_measurement_device_type 'Bruker-Nonius FR591 Kappa APEX II'
_diffrn_measurement_method 'phi and omega scans'
_diffrn_radiation_monochromator graphite
_diffrn_radiation_source 'fine-focus rotating anode'
_diffrn_radiation_type MoK\a
_diffrn_radiation_wavelength 0.71073
_diffrn_reflns_av_R_equivalents 0.0190
_diffrn_reflns_av_sigmaI/netI 0.0186
_diffrn_reflns_limit_h_max 10
_diffrn_reflns_limit_h_min -9
_diffrn_reflns_limit_k_max 10
_diffrn_reflns_limit_k_min -10
_diffrn_reflns_limit_l_max 8
_diffrn_reflns_limit_l_min -10
_diffrn_reflns_number 3451
_diffrn_reflns_theta_full 30.08
_diffrn_reflns_theta_max 30.08
_diffrn_reflns_theta_min 2.80
_diffrn_standards_number 0
_exptl_absorpt_coefficient_mu 2.180
_exptl_absorpt_correction_T_max 0.966
_exptl_absorpt_correction_T_min 0.920
_exptl_absorpt_correction_type multi-scan
_exptl_absorpt_process_details 'SADABS (Bruker-AXS, 2004)'
_exptl_crystal_colour red-yellow
_exptl_crystal_density_diffrn 1.453
_exptl_crystal_description 'rectangular block'
_exptl_crystal_F_000 168
_exptl_crystal_size_max 0.079
_exptl_crystal_size_mid 0.032
_exptl_crystal_size_min 0.016
_refine_diff_density_max 1.422
_refine_diff_density_min -0.621
_refine_diff_density_rms 0.130
_refine_ls_extinction_method none
_refine_ls_goodness_of_fit_ref 1.227
_refine_ls_hydrogen_treatment constr
_refine_ls_matrix_type full
_refine_ls_number_parameters 37
_refine_ls_number_reflns 688
_refine_ls_number_restraints 1
_refine_ls_restrained_S_all 1.226
_refine_ls_R_factor_all 0.0541
_refine_ls_R_factor_gt 0.0393
_refine_ls_shift/su_max 0.001
_refine_ls_shift/su_mean 0.000
_refine_ls_structure_factor_coef Fsqd
_refine_ls_weighting_details 'calc w=1/[\s^2^(Fo^2^)+(0.0449P)^2^+0.7689P] where P=(Fo^2^+2Fc^2^)/3'
_refine_ls_weighting_scheme calc
_refine_ls_wR_factor_gt 0.1083
_refine_ls_wR_factor_ref 0.1200
_reflns_number_gt 526
_reflns_number_total 688
_reflns_threshold_expression >2sigma(I)
_cod_data_source_file ja902187d_si_001_4.cif
_cod_data_source_block 1.2H2O(300t)
_cod_database_code 4104810

loop_
_symmetry_equiv_pos_as_xyz
'x, y, z'
'-x, -y, z'
'x, -y, -z'
'-x, y, -z'
'-x, -y, -z'
'x, y, -z'
'-x, y, z'
'x, -y, z'

loop_
_atom_site_label
_atom_site_type_symbol
_atom_site_fract_x
_atom_site_fract_y
_atom_site_fract_z
_atom_site_U_iso_or_equiv
_atom_site_adp_type
_atom_site_occupancy
_atom_site_symmetry_multiplicity
_atom_site_calc_flag
_atom_site_refinement_flags
Ni1 Ni 0.5000 0.5000 0.0000 0.0220(3) Uani 1 8 d S
Fe1 Fe 0.0000 0.0000 0.0000 0.0192(3) Uani 1 8 d S
O11 O 0.5000 0.0000 0.399(11) 0.176(14) Uiso 0.272(4) 4 d SP
O12 O 0.5000 0.401(5) 0.5000 0.176(14) Uiso 0.53(2) 4 d SP
O13 O 0.5000 0.5000 0.323(13) 0.176(14) Uiso 0.19(2) 4 d SP
N1 N 0.2051(14) 0.2088(11) 0.0000 0.0327(10) Uani 1 2 d S
N2 N 0.0000 0.0000 0.3073(8) 0.0336(14) Uani 1 4 d S
C1 C 0.3243(15) 0.3120(16) 0.0000 0.0253(10) Uani 1 2 d S
C2 C 0.0000 0.1544(11) 0.4031(12) 0.075(3) Uani 1 2 d S
H2 H 0.0000 0.2661 0.3406 0.090 Uiso 1 2 calc SR

loop_
_atom_site_aniso_label
_atom_site_aniso_U_11
_atom_site_aniso_U_22
_atom_site_aniso_U_33
_atom_site_aniso_U_23
_atom_site_aniso_U_13
_atom_site_aniso_U_12
Ni1 0.0102(15) 0.0122(17) 0.0438(7) 0.000 0.000 0.000
Fe1 0.0078(16) 0.018(2) 0.0322(6) 0.000 0.000 0.000
N1 0.044(4) 0.005(2) 0.050(2) 0.000 0.000 -0.0054(14)
N2 0.050(7) 0.015(5) 0.036(3) 0.000 0.000 0.000
C1 0.020(4) 0.013(3) 0.043(2) 0.000 0.000 0.0038(19)
C2 0.143(10) 0.025(3) 0.055(4) -0.001(3) 0.000 0.000

loop_
_atom_type_symbol
_atom_type_description
_atom_type_scat_dispersion_real
_atom_type_scat_dispersion_imag
_atom_type_scat_source
C C 0.0033 0.0016 'International Tables Vol C Tables 4.2.6.8 and 6.1.1.4'
H H 0.0000 0.0000 'International Tables Vol C Tables 4.2.6.8 and 6.1.1.4'
N N 0.0061 0.0033 'International Tables Vol C Tables 4.2.6.8 and 6.1.1.4'
O O 0.0106 0.0060 'International Tables Vol C Tables 4.2.6.8 and 6.1.1.4'
Fe Fe 0.3463 0.8444 'International Tables Vol C Tables 4.2.6.8 and 6.1.1.4'
Ni Ni 0.3393 1.1124 'International Tables Vol C Tables 4.2.6.8 and 6.1.1.4'

loop_
_geom_angle_atom_site_label_1
_geom_angle_atom_site_label_2
_geom_angle_atom_site_label_3
_geom_angle
_geom_angle_site_symmetry_1
_geom_angle_site_symmetry_3
C1 Ni1 C1 180.000(1) 5_665 .
C1 Ni1 C1 93.9(9) 5_665 7_655
C1 Ni1 C1 86.1(9) . 7_655
C1 Ni1 C1 86.1(9) 5_665 3_565
C1 Ni1 C1 93.9(9) . 3_565
C1 Ni1 C1 180.000(1) 7_655 3_565
C1 Ni1 O13 90.000(3) 5_665 .
C1 Ni1 O13 90.000(3) . .
C1 Ni1 O13 90.000(3) 7_655 .
C1 Ni1 O13 90.000(3) 3_565 .
C1 Ni1 O13 90.000(3) 5_665 5_665
C1 Ni1 O13 90.000(3) . 5_665
C1 Ni1 O13 90.000(3) 7_655 5_665
C1 Ni1 O13 90.000(3) 3_565 5_665
O13 Ni1 O13 180.000(2) . 5_665
N1 Fe1 N1 180.0(3) 5 .
N1 Fe1 N1 91.0(6) 5 7
N1 Fe1 N1 89.0(6) . 7
N1 Fe1 N1 89.0(6) 5 3
N1 Fe1 N1 91.0(6) . 3
N1 Fe1 N1 180.0 7 3
N1 Fe1 N2 90.0 5 .
N1 Fe1 N2 90.0 . .
N1 Fe1 N2 90.0 7 .
N1 Fe1 N2 90.0 3 .
N1 Fe1 N2 90.0 5 5
N1 Fe1 N2 90.0 . 5
N1 Fe1 N2 90.0 7 5
N1 Fe1 N2 90.0 3 5
N2 Fe1 N2 180.0 . 5
O12 O12 O13 61(3) 5_666 5_666
O12 O12 O13 61(3) 5_666 .
O13 O12 O13 121(5) 5_666 .
O12 O13 O12 59(5) 5_666 .
O12 O13 Ni1 151(3) 5_666 .
O12 O13 Ni1 151(3) . .
C1 N1 Fe1 175.4(15) . .
C2 N2 C2 116.6(8) . 2
C2 N2 Fe1 121.7(4) . .
C2 N2 Fe1 121.7(4) 2 .
N1 C1 Ni1 173.9(17) . .
N2 C2 C2 121.7(4) . 6_556
N2 C2 H2 119.1 . .
C2 C2 H2 119.1 6_556 .

loop_
_geom_bond_atom_site_label_1
_geom_bond_atom_site_label_2
_geom_bond_distance
_geom_bond_site_symmetry_2
Ni1 C1 1.870(5) 5_665
Ni1 C1 1.870(5) .
Ni1 C1 1.870(5) 7_655
Ni1 C1 1.870(5) 3_565
Ni1 O13 2.34(10) .
Ni1 O13 2.34(10) 5_665
Fe1 N1 2.128(4) 5
Fe1 N1 2.128(4) .
Fe1 N1 2.128(4) 7
Fe1 N1 2.128(4) 3
Fe1 N2 2.226(6) .
Fe1 N2 2.226(6) 5
O11 O11 1.46(16) 5_656
O12 O12 1.44(8) 5_666
O12 O13 1.47(8) 5_666
O12 O13 1.47(8) .
O13 O12 1.47(8) 5_666
N1 C1 1.145(7) .
N2 C2 1.319(8) .
N2 C2 1.319(8) 2
C2 C2 1.403(17) 6_556
C2 H2 0.9300 .
